data_1555641
loop_
_publ_author_name
'Qian, Jing'
'Sheng, Guorong'
'Huang, Kai'
'Liu, Shaojie'
'Lu, Ping'
'Wang, Yanguang'

_publ_section_title
;
 \a-Amidino Rhodium Carbenes: Key Intermediates for the Preparation of
 (E)-2-Aminomethylene-3-oxoindoles and Pyranoindoles.
;
_journal_issue 15
_journal_name_full 'Organic letters'
_journal_page_first 3682
_journal_page_last 3685
_journal_paper_doi 10.1021/acs.orglett.6b01728
_journal_volume 18
_journal_year 2016
_chemical_formula_moiety 'C17 H15 F N2 O3 S'
_chemical_formula_sum 'C17 H15 F N2 O3 S'
_chemical_formula_weight 346.37
_space_group_crystal_system monoclinic
_space_group_IT_number 14
_space_group_name_Hall '-P 2ybc'
_space_group_name_H-M_alt 'P 1 21/c 1'
_atom_sites_solution_hydrogens geom
_atom_sites_solution_primary direct
_atom_sites_solution_secondary difmap
_audit_creation_date 2016-01-13
_audit_creation_method
;
Olex2 1.2
(compiled 2014.03.20 svn.r2914 for OlexSys, GUI svn.r4816)
;
_cell_angle_alpha 90.00
_cell_angle_beta 111.614(7)
_cell_angle_gamma 90.00
_cell_formula_units_Z 4
_cell_length_a 11.9912(7)
_cell_length_b 15.1463(7)
_cell_length_c 9.4590(6)
_cell_measurement_reflns_used 2290
_cell_measurement_temperature 170.2
_cell_measurement_theta_max 29.3944
_cell_measurement_theta_min 3.4320
_cell_volume 1597.17(17)
_computing_cell_refinement
;
CrysAlisPro, Agilent Technologies,
Version 1.171.35.11 (release 16-05-2011 CrysAlis171 .NET)
(compiled May 16 2011,17:55:39)
;
_computing_data_collection
;
CrysAlisPro, Agilent Technologies,
Version 1.171.35.11 (release 16-05-2011 CrysAlis171 .NET)
(compiled May 16 2011,17:55:39)
;
_computing_data_reduction
;
CrysAlisPro, Agilent Technologies,
Version 1.171.35.11 (release 16-05-2011 CrysAlis171 .NET)
(compiled May 16 2011,17:55:39)
;
_computing_molecular_graphics 'Olex2 (Dolomanov et al., 2009)'
_computing_publication_material 'Olex2 (Dolomanov et al., 2009)'
_computing_structure_refinement 'ShelXL (Sheldrick, 2008)'
_computing_structure_solution 'ShelXS (Sheldrick, 2008)'
_diffrn_ambient_temperature 170.2
_diffrn_detector_area_resol_mean 10.3592
_diffrn_measured_fraction_theta_full 0.997
_diffrn_measured_fraction_theta_max 0.997
_diffrn_measurement_device_type 'Xcalibur, Atlas, Gemini ultra'
_diffrn_measurement_method '\w scans'
_diffrn_orient_matrix_UB_11 -0.0595864000
_diffrn_orient_matrix_UB_12 0.0135395000
_diffrn_orient_matrix_UB_13 -0.0427190000
_diffrn_orient_matrix_UB_21 0.0210229000
_diffrn_orient_matrix_UB_22 0.0428756000
_diffrn_orient_matrix_UB_23 -0.0072420000
_diffrn_orient_matrix_UB_31 0.0073611000
_diffrn_orient_matrix_UB_32 -0.0130722000
_diffrn_orient_matrix_UB_33 -0.0680719000
_diffrn_radiation_monochromator graphite
_diffrn_radiation_type MoK\a
_diffrn_radiation_wavelength 0.71073
_diffrn_reflns_av_R_equivalents 0.0412
_diffrn_reflns_av_unetI/netI 0.0508
_diffrn_reflns_limit_h_max 14
_diffrn_reflns_limit_h_min -12
_diffrn_reflns_limit_k_max 18
_diffrn_reflns_limit_k_min -13
_diffrn_reflns_limit_l_max 11
_diffrn_reflns_limit_l_min -11
_diffrn_reflns_number 6276
_diffrn_reflns_theta_full 25.35
_diffrn_reflns_theta_max 25.35
_diffrn_reflns_theta_min 3.55
_diffrn_source 'Enhance (Mo) X-ray Source'
_exptl_absorpt_coefficient_mu 0.232
_exptl_absorpt_correction_T_max 1.00000
_exptl_absorpt_correction_T_min 0.78799
_exptl_absorpt_correction_type multi-scan
_exptl_absorpt_process_details
;
CrysAlisPro, Agilent Technologies,
Version 1.171.35.11 (release 16-05-2011 CrysAlis171 .NET)
(compiled May 16 2011,17:55:39)
Empirical absorption correction using spherical harmonics,
 implemented in SCALE3 ABSPACK scaling algorithm.
;
_exptl_crystal_colour red
_exptl_crystal_colour_primary red
_exptl_crystal_density_diffrn 1.440
_exptl_crystal_density_method 'not measured'
_exptl_crystal_description block
_exptl_crystal_F_000 720
_exptl_crystal_size_max 0.43
_exptl_crystal_size_mid 0.4
_exptl_crystal_size_min 0.32
_refine_diff_density_max 0.899
_refine_diff_density_min -0.333
_refine_diff_density_rms 0.059
_refine_ls_extinction_method none
_refine_ls_goodness_of_fit_ref 1.052
_refine_ls_hydrogen_treatment mixed
_refine_ls_matrix_type full
_refine_ls_number_parameters 223
_refine_ls_number_reflns 2926
_refine_ls_number_restraints 1
_refine_ls_restrained_S_all 1.052
_refine_ls_R_factor_all 0.0679
_refine_ls_R_factor_gt 0.0514
_refine_ls_shift/su_max 0.000
_refine_ls_shift/su_mean 0.000
_refine_ls_structure_factor_coef Fsqd
_refine_ls_weighting_details 'calc w=1/[\s^2^(Fo^2^)+(0.0763P)^2^+0.5279P] where P=(Fo^2^+2Fc^2^)/3'
_refine_ls_weighting_scheme calc
_refine_ls_wR_factor_gt 0.1350
_refine_ls_wR_factor_ref 0.1483
_reflns_number_gt 2290
_reflns_number_total 2926
_reflns_threshold_expression >2sigma(I)
_cod_data_source_file ol6b01728_si_003.cif
_cod_data_source_block 160113_qj2_sj54
_cod_original_cell_volume 1597.18(15)
_cod_database_code 1555641
_chemical_oxdiff_formula 'C10 H10 N2 O8 S1'
_reflns_odcompleteness_completeness 99.56
_reflns_odcompleteness_iscentric 1
_reflns_odcompleteness_theta 26.32
_olex2_refinement_description
;
1. Fixed Uiso
 At 1.2 times of:
  All C(H) groups
 At 1.5 times of:
  All C(H,H,H) groups
2. Restrained distances
 N2-H2
 0.86 with sigma of 0.02
3.a Aromatic/amide H refined with riding coordinates:
 C2(H2A), C3(H3), C4(H4), C5(H5), C12(H12), C13(H13), C14(H14), C15(H15)
3.b Idealised Me refined as rotating group:
 C16(H16A,H16B,H16C), C17(H17A,H17B,H17C)
;

loop_
_space_group_symop_id
_space_group_symop_operation_xyz
1 'x, y, z'
2 '-x, y+1/2, -z+1/2'
3 '-x, -y, -z'
4 'x, -y-1/2, z-1/2'

loop_
_atom_site_label
_atom_site_type_symbol
_atom_site_fract_x
_atom_site_fract_y
_atom_site_fract_z
_atom_site_U_iso_or_equiv
_atom_site_adp_type
_atom_site_occupancy
_atom_site_calc_flag
_atom_site_refinement_flags_posn
S1 S 0.32447(6) 0.14423(5) 0.27153(8) 0.0362(2) Uani 1 d .
F1 F 0.09449(14) -0.06745(12) 0.03138(18) 0.0505(5) Uani 1 d .
O1 O 0.06470(17) 0.16401(12) 0.3824(2) 0.0389(5) Uani 1 d .
O2 O 0.35483(18) 0.22744(13) 0.3472(2) 0.0520(6) Uani 1 d .
O3 O 0.41481(19) 0.09268(15) 0.2494(3) 0.0601(7) Uani 1 d .
N1 N 0.00337(18) -0.06080(14) 0.2911(2) 0.0316(5) Uani 1 d .
N2 N 0.26584(19) 0.08761(15) 0.3762(2) 0.0332(5) Uani 1 d D
H2 H 0.226(2) 0.1259(16) 0.407(3) 0.041(8) Uiso 1 d D
C1 C -0.1058(2) -0.02902(19) 0.2874(3) 0.0346(6) Uani 1 d .
C2 C -0.2129(3) -0.0751(2) 0.2572(3) 0.0477(8) Uani 1 d .
H2A H -0.2178 -0.1371 0.2403 0.057 Uiso 1 calc R
C3 C -0.3116(3) -0.0261(3) 0.2531(3) 0.0615(11) Uani 1 d .
H3 H -0.3859 -0.0557 0.2315 0.074 Uiso 1 calc R
C4 C -0.3071(3) 0.0645(3) 0.2790(4) 0.0584(10) Uani 1 d .
H4 H -0.3775 0.0956 0.2734 0.070 Uiso 1 calc R
C5 C -0.2014(3) 0.1084(2) 0.3123(3) 0.0462(8) Uani 1 d .
H5 H -0.1966 0.1700 0.3325 0.055 Uiso 1 calc R
C6 C -0.1003(2) 0.06154(18) 0.3165(3) 0.0331(6) Uani 1 d .
C7 C 0.0212(2) 0.08932(17) 0.3466(3) 0.0301(6) Uani 1 d .
C8 C 0.0841(2) 0.00976(16) 0.3224(3) 0.0273(5) Uani 1 d .
C9 C 0.1963(2) 0.01069(16) 0.3195(2) 0.0277(5) Uani 1 d .
C10 C 0.2547(2) -0.06084(17) 0.2663(3) 0.0306(6) Uani 1 d .
C11 C 0.2028(2) -0.09696(18) 0.1230(3) 0.0335(6) Uani 1 d .
C12 C 0.3687(2) -0.09238(18) 0.3579(3) 0.0388(7) Uani 1 d .
H12 H 0.4084 -0.0686 0.4567 0.047 Uiso 1 calc R
C13 C 0.2569(3) -0.16096(19) 0.0675(3) 0.0420(7) Uani 1 d .
H13 H 0.2185 -0.1839 -0.0323 0.050 Uiso 1 calc R
C14 C 0.3687(3) -0.1911(2) 0.1606(4) 0.0469(8) Uani 1 d .
H14 H 0.4079 -0.2353 0.1247 0.056 Uiso 1 calc R
C15 C 0.4233(3) -0.15782(19) 0.3047(4) 0.0450(7) Uani 1 d .
H15 H 0.4993 -0.1800 0.3684 0.054 Uiso 1 calc R
C16 C 0.0334(3) -0.15399(17) 0.3022(3) 0.0408(7) Uani 1 d .
H16A H 0.0131 -0.1786 0.2000 0.061 Uiso 1 calc GR
H16B H -0.0121 -0.1850 0.3544 0.061 Uiso 1 calc GR
H16C H 0.1195 -0.1613 0.3599 0.061 Uiso 1 calc GR
C17 C 0.2085(3) 0.1604(2) 0.0947(3) 0.0503(8) Uani 1 d .
H17A H 0.1834 0.1033 0.0444 0.075 Uiso 1 calc GR
H17B H 0.2371 0.1983 0.0311 0.075 Uiso 1 calc GR
H17C H 0.1402 0.1887 0.1098 0.075 Uiso 1 calc GR

loop_
_atom_site_aniso_label
_atom_site_aniso_U_11
_atom_site_aniso_U_22
_atom_site_aniso_U_33
_atom_site_aniso_U_23
_atom_site_aniso_U_13
_atom_site_aniso_U_12
S1 0.0263(4) 0.0391(4) 0.0423(4) 0.0080(3) 0.0117(3) -0.0032(3)
F1 0.0437(10) 0.0628(11) 0.0391(9) -0.0013(8) 0.0082(8) 0.0116(8)
O1 0.0462(12) 0.0290(10) 0.0459(11) -0.0014(8) 0.0223(9) 0.0011(9)
O2 0.0498(13) 0.0422(12) 0.0565(13) 0.0010(10) 0.0108(11) -0.0191(10)
O3 0.0416(12) 0.0603(15) 0.0938(18) 0.0230(12) 0.0429(13) 0.0072(11)
N1 0.0303(11) 0.0296(12) 0.0376(12) -0.0008(9) 0.0157(10) -0.0048(9)
N2 0.0295(12) 0.0347(13) 0.0357(12) -0.0040(10) 0.0123(10) -0.0074(10)
C1 0.0286(14) 0.0503(17) 0.0274(13) 0.0036(12) 0.0131(11) -0.0051(12)
C2 0.0368(16) 0.068(2) 0.0385(15) 0.0012(14) 0.0146(13) -0.0186(15)
C3 0.0287(16) 0.117(4) 0.0414(17) 0.0103(19) 0.0162(14) -0.0142(19)
C4 0.0368(18) 0.097(3) 0.0488(18) 0.0151(19) 0.0244(15) 0.0138(19)
C5 0.0386(16) 0.068(2) 0.0382(15) 0.0118(15) 0.0211(13) 0.0153(16)
C6 0.0292(14) 0.0450(16) 0.0276(12) 0.0045(11) 0.0135(11) 0.0039(12)
C7 0.0353(14) 0.0316(14) 0.0256(12) 0.0045(10) 0.0136(11) 0.0031(12)
C8 0.0287(13) 0.0268(13) 0.0276(12) 0.0004(10) 0.0116(10) -0.0010(11)
C9 0.0269(13) 0.0316(13) 0.0245(12) 0.0018(10) 0.0091(10) -0.0005(11)
C10 0.0284(13) 0.0318(14) 0.0343(13) 0.0040(11) 0.0147(11) 0.0011(11)
C11 0.0293(13) 0.0381(15) 0.0355(14) 0.0084(11) 0.0146(12) 0.0065(12)
C12 0.0294(14) 0.0418(16) 0.0437(15) 0.0061(13) 0.0118(12) 0.0039(12)
C13 0.0498(18) 0.0433(16) 0.0393(15) -0.0010(13) 0.0240(14) 0.0039(14)
C14 0.0483(18) 0.0426(17) 0.059(2) 0.0054(14) 0.0308(16) 0.0125(14)
C15 0.0320(15) 0.0461(17) 0.0581(19) 0.0083(15) 0.0181(14) 0.0131(14)
C16 0.0498(17) 0.0296(14) 0.0491(16) -0.0018(12) 0.0255(15) -0.0093(13)
C17 0.057(2) 0.0432(17) 0.0405(16) 0.0064(14) 0.0064(15) -0.0018(15)

loop_
_atom_type_symbol
_atom_type_description
_atom_type_scat_dispersion_real
_atom_type_scat_dispersion_imag
_atom_type_scat_source
C C 0.0033 0.0016 'International Tables Vol C Tables 4.2.6.8 and 6.1.1.4'
H H 0.0000 0.0000 'International Tables Vol C Tables 4.2.6.8 and 6.1.1.4'
F F 0.0171 0.0103 'International Tables Vol C Tables 4.2.6.8 and 6.1.1.4'
N N 0.0061 0.0033 'International Tables Vol C Tables 4.2.6.8 and 6.1.1.4'
O O 0.0106 0.0060 'International Tables Vol C Tables 4.2.6.8 and 6.1.1.4'
S S 0.1246 0.1234 'International Tables Vol C Tables 4.2.6.8 and 6.1.1.4'

loop_
_geom_angle_atom_site_label_1
_geom_angle_atom_site_label_2
_geom_angle_atom_site_label_3
_geom_angle
O2 S1 N2 104.15(12)
O2 S1 C17 108.69(14)
O3 S1 O2 119.61(14)
O3 S1 N2 108.73(13)
O3 S1 C17 108.53(16)
N2 S1 C17 106.35(13)
C1 N1 C8 108.3(2)
C1 N1 C16 123.2(2)
C8 N1 C16 126.4(2)
S1 N2 H2 105.5(19)
C9 N2 S1 121.40(16)
C9 N2 H2 110.8(19)
N1 C1 C2 128.5(3)
N1 C1 C6 111.2(2)
C2 C1 C6 120.4(3)
C1 C2 H2A 121.6
C3 C2 C1 116.7(3)
C3 C2 H2A 121.6
C2 C3 H3 118.4
C2 C3 C4 123.1(3)
C4 C3 H3 118.4
C3 C4 H4 120.2
C5 C4 C3 119.6(3)
C5 C4 H4 120.2
C4 C5 H5 120.5
C4 C5 C6 119.0(3)
C6 C5 H5 120.5
C1 C6 C7 107.3(2)
C5 C6 C1 121.2(3)
C5 C6 C7 131.6(3)
O1 C7 C6 127.8(2)
O1 C7 C8 126.7(2)
C6 C7 C8 105.5(2)
N1 C8 C7 107.5(2)
C9 C8 N1 128.2(2)
C9 C8 C7 124.0(2)
N2 C9 C10 116.5(2)
C8 C9 N2 116.8(2)
C8 C9 C10 126.7(2)
C11 C10 C9 121.9(2)
C11 C10 C12 117.1(2)
C12 C10 C9 121.0(2)
F1 C11 C10 118.7(2)
F1 C11 C13 117.9(2)
C13 C11 C10 123.4(3)
C10 C12 H12 119.9
C15 C12 C10 120.2(3)
C15 C12 H12 119.9
C11 C13 H13 120.9
C11 C13 C14 118.2(3)
C14 C13 H13 120.9
C13 C14 H14 119.7
C15 C14 C13 120.5(3)
C15 C14 H14 119.7
C12 C15 H15 119.7
C14 C15 C12 120.6(3)
C14 C15 H15 119.7
N1 C16 H16A 109.5
N1 C16 H16B 109.5
N1 C16 H16C 109.5
H16A C16 H16B 109.5
H16A C16 H16C 109.5
H16B C16 H16C 109.5
S1 C17 H17A 109.5
S1 C17 H17B 109.5
S1 C17 H17C 109.5
H17A C17 H17B 109.5
H17A C17 H17C 109.5
H17B C17 H17C 109.5

loop_
_geom_bond_atom_site_label_1
_geom_bond_atom_site_label_2
_geom_bond_distance
S1 O2 1.428(2)
S1 O3 1.412(2)
S1 N2 1.650(2)
S1 C17 1.755(3)
F1 C11 1.345(3)
O1 C7 1.239(3)
N1 C1 1.384(3)
N1 C8 1.399(3)
N1 C16 1.451(3)
N2 H2 0.870(17)
N2 C9 1.418(3)
C1 C2 1.395(4)
C1 C6 1.396(4)
C2 H2A 0.9500
C2 C3 1.386(5)
C3 H3 0.9500
C3 C4 1.391(5)
C4 H4 0.9500
C4 C5 1.362(5)
C5 H5 0.9500
C5 C6 1.392(4)
C6 C7 1.441(4)
C7 C8 1.484(3)
C8 C9 1.356(3)
C9 C10 1.475(3)
C10 C11 1.379(4)
C10 C12 1.406(4)
C11 C13 1.374(4)
C12 H12 0.9500
C12 C15 1.381(4)
C13 H13 0.9500
C13 C14 1.383(4)
C14 H14 0.9500
C14 C15 1.372(4)
C15 H15 0.9500
C16 H16A 0.9800
C16 H16B 0.9800
C16 H16C 0.9800
C17 H17A 0.9800
C17 H17B 0.9800
C17 H17C 0.9800

loop_
_geom_torsion_atom_site_label_1
_geom_torsion_atom_site_label_2
_geom_torsion_atom_site_label_3
_geom_torsion_atom_site_label_4
_geom_torsion
S1 N2 C9 C8 -124.2(2)
S1 N2 C9 C10 57.0(3)
F1 C11 C13 C14 179.5(2)
O1 C7 C8 N1 177.1(2)
O1 C7 C8 C9 -8.0(4)
O2 S1 N2 C9 163.3(2)
O3 S1 N2 C9 -68.1(2)
N1 C1 C2 C3 -176.8(2)
N1 C1 C6 C5 177.3(2)
N1 C1 C6 C7 -2.3(3)
N1 C8 C9 N2 -171.6(2)
N1 C8 C9 C10 7.0(4)
N2 C9 C10 C11 -126.5(2)
N2 C9 C10 C12 50.6(3)
C1 N1 C8 C7 2.8(3)
C1 N1 C8 C9 -171.8(2)
C1 C2 C3 C4 -0.7(4)
C1 C6 C7 O1 -177.4(2)
C1 C6 C7 C8 3.9(3)
C2 C1 C6 C5 -1.6(4)
C2 C1 C6 C7 178.7(2)
C2 C3 C4 C5 -1.0(5)
C3 C4 C5 C6 1.4(4)
C4 C5 C6 C1 -0.1(4)
C4 C5 C6 C7 179.5(3)
C5 C6 C7 O1 3.0(4)
C5 C6 C7 C8 -175.8(3)
C6 C1 C2 C3 2.0(4)
C6 C7 C8 N1 -4.1(3)
C6 C7 C8 C9 170.8(2)
C7 C8 C9 N2 14.6(3)
C7 C8 C9 C10 -166.8(2)
C8 N1 C1 C2 178.6(2)
C8 N1 C1 C6 -0.3(3)
C8 C9 C10 C11 54.9(4)
C8 C9 C10 C12 -128.0(3)
C9 C10 C11 F1 -1.8(4)
C9 C10 C11 C13 177.1(2)
C9 C10 C12 C15 -178.3(2)
C10 C11 C13 C14 0.5(4)
C10 C12 C15 C14 1.8(4)
C11 C10 C12 C15 -1.1(4)
C11 C13 C14 C15 0.2(4)
C12 C10 C11 F1 -179.0(2)
C12 C10 C11 C13 -0.1(4)
C13 C14 C15 C12 -1.3(4)
C16 N1 C1 C2 -16.7(4)
C16 N1 C1 C6 164.4(2)
C16 N1 C8 C7 -161.3(2)
C16 N1 C8 C9 24.1(4)
C17 S1 N2 C9 48.6(2)
